data_7208248
loop_
_publ_author_name
'Andr\'e, V\^ania'
'M. da Piedade, M. F\'atima'
'Duarte, M. Teresa'

_publ_section_title
;
 Revisiting paracetamol in a quest for new co-crystals
;
_journal_issue 15
_journal_name_full CrystEngComm
_journal_page_first 5005
_journal_paper_doi 10.1039/c2ce25307k
_journal_volume 14
_journal_year 2012
_chemical_formula_sum 'C14 H23 N3 O3'
_chemical_formula_weight 281.35
_chemical_name_systematic
;
?
;
_space_group_IT_number 2
_symmetry_cell_setting triclinic
_symmetry_space_group_name_Hall '-P 1'
_symmetry_space_group_name_H-M 'P -1'
_atom_sites_solution_hydrogens geom
_atom_sites_solution_primary direct
_atom_sites_solution_secondary difmap
_audit_creation_method SHELXL-97
_cell_angle_alpha 93.012(6)
_cell_angle_beta 111.868(5)
_cell_angle_gamma 112.108(5)
_cell_formula_units_Z 4
_cell_length_a 10.5079(9)
_cell_length_b 12.9602(11)
_cell_length_c 13.1352(11)
_cell_measurement_reflns_used 7487
_cell_measurement_temperature 150(2)
_cell_measurement_theta_max 28.60
_cell_measurement_theta_min 1.71
_cell_volume 1498.9(2)
_computing_cell_refinement 'BRUKER SMART (Bruker, 2005)'
_computing_data_collection 'BRUKER APEX2 (Bruker, 2005)'
_computing_data_reduction 'BRUKER SAINT (Bruker, 2005)'
_computing_molecular_graphics 'ORTEP 3.2 (Farrugia, 1997) and Mercury 2.3'
_computing_structure_refinement 'SHELXL-97 (Sheldrick, 2008)'
_computing_structure_solution 'SIR 97 (Altomare et al, 1999)'
_diffrn_ambient_temperature 150(2)
_diffrn_measured_fraction_theta_full 0.975
_diffrn_measured_fraction_theta_max 0.975
_diffrn_measurement_device_type 'Bruker APEX-II CCD area detector'
_diffrn_measurement_method 'phi and omega scans'
_diffrn_radiation_monochromator graphite
_diffrn_radiation_source 'fine-focus sealed tube'
_diffrn_radiation_type MoK\a
_diffrn_radiation_wavelength 0.71069
_diffrn_reflns_av_R_equivalents 0.0526
_diffrn_reflns_av_sigmaI/netI 0.0572
_diffrn_reflns_limit_h_max 14
_diffrn_reflns_limit_h_min -13
_diffrn_reflns_limit_k_max 17
_diffrn_reflns_limit_k_min -17
_diffrn_reflns_limit_l_max 17
_diffrn_reflns_limit_l_min -17
_diffrn_reflns_number 26097
_diffrn_reflns_theta_full 28.60
_diffrn_reflns_theta_max 28.60
_diffrn_reflns_theta_min 1.71
_exptl_absorpt_coefficient_mu 0.089
_exptl_absorpt_correction_type none
_exptl_crystal_colour colourless
_exptl_crystal_density_diffrn 1.247
_exptl_crystal_density_meas ?
_exptl_crystal_density_method 'not measured'
_exptl_crystal_description block
_exptl_crystal_F_000 608
_exptl_crystal_size_max 0.52
_exptl_crystal_size_mid 0.42
_exptl_crystal_size_min 0.22
_refine_diff_density_max 0.355
_refine_diff_density_min -0.247
_refine_diff_density_rms 0.055
_refine_ls_extinction_method none
_refine_ls_goodness_of_fit_ref 1.099
_refine_ls_hydrogen_treatment mixed
_refine_ls_matrix_type full
_refine_ls_number_parameters 395
_refine_ls_number_reflns 7484
_refine_ls_number_restraints 4
_refine_ls_restrained_S_all 1.100
_refine_ls_R_factor_all 0.0942
_refine_ls_R_factor_gt 0.0536
_refine_ls_shift/su_max 0.000
_refine_ls_shift/su_mean 0.000
_refine_ls_structure_factor_coef Fsqd
_refine_ls_weighting_details 'calc w=1/[\s^2^(Fo^2^)+(0.0802P)^2^+0.0000P] where P=(Fo^2^+2Fc^2^)/3'
_refine_ls_weighting_scheme calc
_refine_ls_wR_factor_gt 0.1378
_refine_ls_wR_factor_ref 0.1684
_reflns_number_gt 4739
_reflns_number_total 7484
_reflns_threshold_expression >2\s(I)
_cod_data_source_file c2ce25307k.txt
_cod_data_source_block pctdabco
_cod_depositor_comments
;
The following automatic conversions were performed:

'_symmetry_cell_setting' value 'Triclinic' changed to 'triclinic'
according to /home/saulius/struct/CIF-dictionaries/cif_core.dic
dictionary named 'cif_core.dic' version 2.4.1 from 2010-06-29.

Automatic conversion script
Id: cif_fix_values 1891 2012-01-12 08:04:46Z andrius 

The following automatic conversions were performed:

'_exptl_crystal_density_meas' value 'not measured' was changed to '?'
- the value is perceived as not measured.

Automatic conversion script
Id: cif_fix_values 3008 2015-01-20 13:52:24Z robertas 
;
_cod_original_sg_symbol_H-M P-1
_cod_database_code 7208248

loop_
_symmetry_equiv_pos_as_xyz
'x, y, z'
'-x, -y, -z'

loop_
_atom_site_label
_atom_site_type_symbol
_atom_site_fract_x
_atom_site_fract_y
_atom_site_fract_z
_atom_site_U_iso_or_equiv
_atom_site_adp_type
_atom_site_occupancy
_atom_site_symmetry_multiplicity
_atom_site_calc_flag
_atom_site_refinement_flags
O2W O 0.11188(15) 0.65017(12) 0.10252(13) 0.0337(4) Uani 1 1 d D
O1W O 0.61159(15) 1.17870(12) 0.15191(14) 0.0383(4) Uani 1 1 d D
H4W H 0.102(3) 0.5974(18) 0.133(2) 0.056(8) Uiso 1 1 d D
H2W H 0.584(3) 1.1082(15) 0.147(2) 0.057(8) Uiso 1 1 d D
H1W H 0.521(2) 1.177(2) 0.119(2) 0.065(8) Uiso 1 1 d D
H3W H 0.033(2) 0.668(2) 0.085(2) 0.060(8) Uiso 1 1 d D
H02 H 0.835(2) 1.2582(19) 0.1991(18) 0.039(6) Uiso 1 1 d .
H01 H 0.347(2) 0.7540(18) 0.1542(17) 0.028(6) Uiso 1 1 d .
H99 H 1.400(3) 1.138(2) 0.435(2) 0.081(9) Uiso 1 1 d .
H98 H 0.887(3) 0.637(2) 0.4231(19) 0.037(7) Uiso 1 1 d .
O1 O 0.81221(17) 0.59417(13) 0.39781(13) 0.0329(4) Uani 1 1 d .
O6 O 1.09915(14) 1.47844(11) 0.22375(12) 0.0310(3) Uani 1 1 d .
O4 O 1.30053(15) 1.08782(12) 0.42429(13) 0.0340(4) Uani 1 1 d .
N2 N 0.93223(17) 1.30554(13) 0.22780(13) 0.0230(3) Uani 1 1 d .
N1 N 0.42579(18) 0.78988(14) 0.17534(14) 0.0238(4) Uani 1 1 d .
O3 O 0.58434(14) 0.96323(11) 0.16820(13) 0.0355(4) Uani 1 1 d .
C3 C 0.77940(19) 0.76368(16) 0.35253(15) 0.0247(4) Uani 1 1 d .
H3 H 0.8827 0.8093 0.3932 0.030 Uiso 1 1 calc R
C1 C 0.52999(19) 0.74618(15) 0.23655(15) 0.0203(4) Uani 1 1 d .
C10 C 1.03180(19) 1.25555(15) 0.28132(15) 0.0202(4) Uani 1 1 d .
C11 C 1.18516(19) 1.31890(15) 0.35209(15) 0.0231(4) Uani 1 1 d .
H11 H 1.2270 1.3983 0.3665 0.028 Uiso 1 1 calc R
C8 C 1.0606(2) 1.08247(16) 0.31285(16) 0.0255(4) Uani 1 1 d .
H8 H 1.0178 1.0032 0.3007 0.031 Uiso 1 1 calc R
C2 C 0.68446(19) 0.81328(16) 0.29765(15) 0.0240(4) Uani 1 1 d .
H2 H 0.7243 0.8915 0.3018 0.029 Uiso 1 1 calc R
N6 N 1.88433(16) 1.27443(13) 0.52744(13) 0.0252(4) Uani 1 1 d .
C12 C 1.27563(19) 1.26422(15) 0.40109(15) 0.0243(4) Uani 1 1 d .
H12 H 1.3778 1.3072 0.4483 0.029 Uiso 1 1 calc R
C4 C 0.7225(2) 0.64649(16) 0.34779(15) 0.0238(4) Uani 1 1 d .
C5 C 0.5675(2) 0.58092(16) 0.29090(16) 0.0284(4) Uani 1 1 d .
H5 H 0.5271 0.5033 0.2898 0.034 Uiso 1 1 calc R
C13 C 1.2148(2) 1.14508(15) 0.38018(15) 0.0232(4) Uani 1 1 d .
C9 C 0.96990(19) 1.13715(15) 0.26355(15) 0.0230(4) Uani 1 1 d .
H9 H 0.8670 1.0943 0.2183 0.028 Uiso 1 1 calc R
N5 N 1.60094(16) 1.20516(13) 0.48281(13) 0.0264(4) Uani 1 1 d .
N4 N 1.34014(17) 1.21006(13) 0.05456(13) 0.0249(4) Uani 1 1 d .
C7 C 0.45515(19) 0.88996(15) 0.14462(16) 0.0245(4) Uani 1 1 d .
N3 N 1.14413(17) 1.29129(14) -0.03485(13) 0.0260(4) Uani 1 1 d .
C14 C 0.96777(19) 1.40800(15) 0.20044(16) 0.0240(4) Uani 1 1 d .
C6 C 0.4723(2) 0.62979(15) 0.23566(16) 0.0260(4) Uani 1 1 d .
H6 H 0.3685 0.5845 0.1975 0.031 Uiso 1 1 calc R
C15 C 1.1590(2) 1.27717(18) 0.07871(17) 0.0329(5) Uani 1 1 d .
H15A H 1.0618 1.2245 0.0745 0.039 Uiso 1 1 calc R
H15B H 1.1887 1.3502 0.1252 0.039 Uiso 1 1 calc R
C45 C 0.8334(2) 1.43255(17) 0.13849(19) 0.0373(5) Uani 1 1 d .
H45A H 0.8313 1.4888 0.1876 0.056 Uiso 1 1 calc R
H45B H 0.7418 1.3636 0.1144 0.056 Uiso 1 1 calc R
H45C H 0.8415 1.4609 0.0740 0.056 Uiso 1 1 calc R
C19 C 1.0980(2) 1.17920(17) -0.10392(17) 0.0326(5) Uani 1 1 d .
H19A H 1.0915 1.1874 -0.1784 0.039 Uiso 1 1 calc R
H19B H 0.9985 1.1269 -0.1119 0.039 Uiso 1 1 calc R
C42 C 0.3180(2) 0.91023(17) 0.07795(18) 0.0340(5) Uani 1 1 d .
H42A H 0.3067 0.9612 0.1261 0.051 Uiso 1 1 calc R
H42B H 0.2291 0.8388 0.0484 0.051 Uiso 1 1 calc R
H42C H 0.3312 0.9436 0.0169 0.051 Uiso 1 1 calc R
C17 C 1.4114(2) 1.31932(17) 0.02560(18) 0.0321(5) Uani 1 1 d .
H17A H 1.4513 1.3071 -0.0275 0.038 Uiso 1 1 calc R
H17B H 1.4954 1.3736 0.0929 0.038 Uiso 1 1 calc R
C20 C 1.2138(2) 1.12968(17) -0.04858(17) 0.0316(5) Uani 1 1 d .
H20A H 1.1637 1.0581 -0.0307 0.038 Uiso 1 1 calc R
H20B H 1.2527 1.1142 -0.1011 0.038 Uiso 1 1 calc R
C16 C 1.2786(2) 1.23102(18) 0.13287(16) 0.0316(5) Uani 1 1 d .
H16A H 1.3603 1.2860 0.2007 0.038 Uiso 1 1 calc R
H16B H 1.2324 1.1604 0.1539 0.038 Uiso 1 1 calc R
C18 C 1.2945(2) 1.36878(18) -0.02687(18) 0.0331(5) Uani 1 1 d .
H18A H 1.3285 1.4431 0.0192 0.040 Uiso 1 1 calc R
H18B H 1.2867 1.3786 -0.1014 0.040 Uiso 1 1 calc R
C26 C 1.8588(2) 1.2601(2) 0.62959(17) 0.0370(5) Uani 1 1 d .
H26A H 1.9221 1.3311 0.6863 0.044 Uiso 1 1 calc R
H26B H 1.8877 1.2014 0.6594 0.044 Uiso 1 1 calc R
C23 C 1.6252(2) 1.11919(17) 0.42438(17) 0.0322(5) Uani 1 1 d .
H23A H 1.5629 1.1021 0.3441 0.039 Uiso 1 1 calc R
H23B H 1.5948 1.0492 0.4507 0.039 Uiso 1 1 calc R
C21 C 1.6564(2) 1.31227(19) 0.4454(2) 0.0437(6) Uani 1 1 d .
H21A H 1.6374 1.3695 0.4801 0.052 Uiso 1 1 calc R
H21B H 1.6022 1.2986 0.3644 0.052 Uiso 1 1 calc R
C25 C 1.6917(2) 1.2266(2) 0.60427(18) 0.0399(5) Uani 1 1 d .
H25A H 1.6533 1.1584 0.6312 0.048 Uiso 1 1 calc R
H25B H 1.6833 1.2876 0.6434 0.048 Uiso 1 1 calc R
C24 C 1.7927(2) 1.16313(18) 0.44626(18) 0.0358(5) Uani 1 1 d .
H24A H 1.8306 1.1082 0.4756 0.043 Uiso 1 1 calc R
H24B H 1.8020 1.1710 0.3760 0.043 Uiso 1 1 calc R
C22 C 1.8274(2) 1.35652(18) 0.4781(2) 0.0395(5) Uani 1 1 d .
H22A H 1.8463 1.3686 0.4118 0.047 Uiso 1 1 calc R
H22B H 1.8815 1.4293 0.5321 0.047 Uiso 1 1 calc R

loop_
_atom_site_aniso_label
_atom_site_aniso_U_11
_atom_site_aniso_U_22
_atom_site_aniso_U_33
_atom_site_aniso_U_23
_atom_site_aniso_U_13
_atom_site_aniso_U_12
O2W 0.0199(7) 0.0321(8) 0.0518(10) 0.0234(7) 0.0156(7) 0.0117(6)
O1W 0.0178(7) 0.0226(8) 0.0637(11) 0.0173(7) 0.0073(7) 0.0067(6)
O1 0.0212(8) 0.0280(8) 0.0483(10) 0.0125(7) 0.0102(7) 0.0133(7)
O6 0.0184(6) 0.0229(7) 0.0500(9) 0.0151(6) 0.0130(6) 0.0077(5)
O4 0.0220(7) 0.0278(8) 0.0537(10) 0.0183(7) 0.0131(7) 0.0137(6)
N2 0.0157(7) 0.0200(8) 0.0332(9) 0.0092(7) 0.0093(7) 0.0081(6)
N1 0.0146(8) 0.0228(8) 0.0317(9) 0.0092(7) 0.0081(7) 0.0069(7)
O3 0.0191(7) 0.0235(7) 0.0607(10) 0.0178(7) 0.0129(7) 0.0088(6)
C3 0.0167(8) 0.0261(10) 0.0283(10) 0.0075(8) 0.0075(8) 0.0080(7)
C1 0.0196(8) 0.0219(9) 0.0219(9) 0.0062(7) 0.0090(7) 0.0110(7)
C10 0.0203(8) 0.0215(9) 0.0237(9) 0.0090(7) 0.0121(7) 0.0105(7)
C11 0.0220(9) 0.0176(9) 0.0273(10) 0.0042(7) 0.0093(8) 0.0074(7)
C8 0.0233(9) 0.0186(9) 0.0351(11) 0.0075(8) 0.0132(8) 0.0082(7)
C2 0.0212(9) 0.0206(9) 0.0276(10) 0.0067(8) 0.0098(8) 0.0068(7)
N6 0.0208(8) 0.0278(9) 0.0291(9) 0.0091(7) 0.0092(7) 0.0135(7)
C12 0.0168(8) 0.0261(10) 0.0255(10) 0.0046(8) 0.0059(7) 0.0080(7)
C4 0.0239(9) 0.0268(10) 0.0260(10) 0.0101(8) 0.0115(8) 0.0147(8)
C5 0.0238(9) 0.0210(10) 0.0384(12) 0.0070(8) 0.0112(9) 0.0096(8)
C13 0.0224(9) 0.0257(10) 0.0277(10) 0.0115(8) 0.0126(8) 0.0139(8)
C9 0.0168(8) 0.0233(10) 0.0277(10) 0.0057(8) 0.0086(7) 0.0079(7)
N5 0.0198(8) 0.0274(9) 0.0319(9) 0.0088(7) 0.0093(7) 0.0114(7)
N4 0.0235(8) 0.0285(9) 0.0262(9) 0.0087(7) 0.0087(7) 0.0160(7)
C7 0.0200(9) 0.0231(10) 0.0318(11) 0.0078(8) 0.0106(8) 0.0107(7)
N3 0.0254(8) 0.0315(9) 0.0246(9) 0.0062(7) 0.0083(7) 0.0182(7)
C14 0.0207(9) 0.0203(9) 0.0320(11) 0.0076(8) 0.0103(8) 0.0103(7)
C6 0.0179(9) 0.0214(10) 0.0349(11) 0.0051(8) 0.0093(8) 0.0067(7)
C15 0.0354(11) 0.0415(12) 0.0307(11) 0.0091(9) 0.0171(9) 0.0221(10)
C45 0.0205(10) 0.0269(11) 0.0615(15) 0.0177(10) 0.0118(10) 0.0115(8)
C19 0.0295(10) 0.0371(12) 0.0280(11) 0.0021(9) 0.0054(9) 0.0183(9)
C42 0.0205(9) 0.0287(11) 0.0488(13) 0.0151(10) 0.0098(9) 0.0107(8)
C17 0.0274(10) 0.0364(12) 0.0390(12) 0.0134(10) 0.0154(9) 0.0184(9)
C20 0.0320(11) 0.0318(11) 0.0307(11) 0.0049(9) 0.0088(9) 0.0181(9)
C16 0.0338(11) 0.0395(12) 0.0259(11) 0.0113(9) 0.0136(9) 0.0188(9)
C18 0.0303(10) 0.0350(12) 0.0398(12) 0.0157(10) 0.0150(9) 0.0186(9)
C26 0.0277(10) 0.0530(14) 0.0245(11) 0.0057(10) 0.0072(9) 0.0155(10)
C23 0.0247(10) 0.0310(11) 0.0352(12) 0.0021(9) 0.0111(9) 0.0085(8)
C21 0.0229(10) 0.0366(13) 0.0710(17) 0.0276(12) 0.0138(11) 0.0162(9)
C25 0.0288(11) 0.0565(15) 0.0324(12) 0.0054(11) 0.0151(9) 0.0148(10)
C24 0.0308(11) 0.0374(12) 0.0406(13) 0.0027(10) 0.0180(10) 0.0142(9)
C22 0.0280(11) 0.0342(12) 0.0595(15) 0.0246(11) 0.0164(10) 0.0167(9)

loop_
_atom_type_symbol
_atom_type_description
_atom_type_scat_dispersion_real
_atom_type_scat_dispersion_imag
_atom_type_scat_source
C C 0.0033 0.0016 'International Tables Vol C Tables 4.2.6.8 and 6.1.1.4'
H H 0.0000 0.0000 'International Tables Vol C Tables 4.2.6.8 and 6.1.1.4'
N N 0.0061 0.0033 'International Tables Vol C Tables 4.2.6.8 and 6.1.1.4'
O O 0.0106 0.0060 'International Tables Vol C Tables 4.2.6.8 and 6.1.1.4'

loop_
_geom_angle_atom_site_label_1
_geom_angle_atom_site_label_2
_geom_angle_atom_site_label_3
_geom_angle
C14 N2 C10 127.87(15)
C7 N1 C1 128.52(16)
C2 C3 C4 121.10(16)
C2 C1 C6 118.78(16)
C2 C1 N1 123.52(16)
C6 C1 N1 117.69(16)
C9 C10 C11 119.14(16)
C9 C10 N2 117.30(15)
C11 C10 N2 123.54(16)
C12 C11 C10 120.36(17)
C9 C8 C13 120.64(17)
C3 C2 C1 120.07(17)
C26 N6 C22 108.52(16)
C26 N6 C24 107.51(16)
C22 N6 C24 107.88(16)
C11 C12 C13 120.59(16)
O1 C4 C5 118.58(17)
O1 C4 C3 122.91(16)
C5 C4 C3 118.50(16)
C6 C5 C4 120.62(17)
O4 C13 C8 118.72(16)
O4 C13 C12 122.50(16)
C8 C13 C12 118.77(16)
C8 C9 C10 120.43(17)
C25 N5 C23 108.68(16)
C25 N5 C21 108.34(17)
C23 N5 C21 107.93(16)
C16 N4 C20 108.38(15)
C16 N4 C17 108.11(15)
C20 N4 C17 108.37(15)
O3 C7 N1 123.86(17)
O3 C7 C42 120.56(16)
N1 C7 C42 115.58(16)
C15 N3 C19 108.41(16)
C15 N3 C18 108.59(15)
C19 N3 C18 107.75(15)
O6 C14 N2 124.18(16)
O6 C14 C45 121.45(16)
N2 C14 C45 114.37(15)
C5 C6 C1 120.81(17)
N3 C15 C16 110.68(15)
N3 C19 C20 110.46(15)
N4 C17 C18 110.60(15)
N4 C20 C19 110.81(16)
N4 C16 C15 110.84(15)
N3 C18 C17 110.43(15)
N6 C26 C25 111.02(16)
N5 C23 C24 110.55(16)
N5 C21 C22 110.28(16)
N5 C25 C26 110.36(16)
N6 C24 C23 110.80(15)
N6 C22 C21 110.87(16)

loop_
_geom_bond_atom_site_label_1
_geom_bond_atom_site_label_2
_geom_bond_distance
O1 C4 1.359(2)
O6 C14 1.241(2)
O4 C13 1.363(2)
N2 C14 1.345(2)
N2 C10 1.421(2)
N1 C7 1.337(2)
N1 C1 1.423(2)
O3 C7 1.235(2)
C3 C2 1.387(2)
C3 C4 1.395(3)
C1 C2 1.389(2)
C1 C6 1.396(2)
C10 C9 1.389(2)
C10 C11 1.394(2)
C11 C12 1.385(2)
C8 C9 1.388(2)
C8 C13 1.391(2)
N6 C26 1.471(2)
N6 C22 1.474(2)
N6 C24 1.474(3)
C12 C13 1.396(3)
C4 C5 1.385(3)
C5 C6 1.384(3)
N5 C25 1.467(3)
N5 C23 1.471(2)
N5 C21 1.478(2)
N4 C16 1.466(2)
N4 C20 1.467(3)
N4 C17 1.477(2)
C7 C42 1.510(2)
N3 C15 1.470(2)
N3 C19 1.474(3)
N3 C18 1.479(2)
C14 C45 1.505(2)
C15 C16 1.545(3)
C19 C20 1.549(3)
C17 C18 1.550(3)
C26 C25 1.536(3)
C23 C24 1.536(3)
C21 C22 1.538(3)
